data_7043994
loop_
_publ_author_name
'Liu, Le-Hui'
'Qiu, Xing-Tai'
'Wang, Yong-Jiang'
'Shi, Qing'
'Sun, Yan-Qiong'
'Chen, Yi-Ping'

_publ_section_title
;
 NIR emission and luminescent sensing of lanthanide-organic framework with
 Lewis basic imidazole and pyridyl Sites
;
_journal_name_full 'Dalton Trans.'
_journal_paper_doi 10.1039/C7DT02745A
_journal_year 2017
_chemical_formula_moiety 'C11 H8 Eu N3 O7'
_chemical_formula_sum 'C11 H8 Eu N3 O7'
_chemical_formula_weight 446.16
_chemical_name_systematic
; 
 ? 
;
_space_group_IT_number 14
_symmetry_cell_setting monoclinic
_symmetry_space_group_name_Hall '-P 2ybc'
_symmetry_space_group_name_H-M 'P 1 21/c 1'
_atom_sites_solution_hydrogens geom
_atom_sites_solution_primary direct
_atom_sites_solution_secondary difmap
_audit_creation_method SHELXL-97
_audit_update_record
;
2017-06-02 deposited with the CCDC.
2017-08-17 downloaded from the CCDC.
;
_cell_angle_alpha 90.00
_cell_angle_beta 93.5310(10)
_cell_angle_gamma 90.00
_cell_formula_units_Z 4
_cell_length_a 6.8351(6)
_cell_length_b 10.0382(9)
_cell_length_c 18.4454(17)
_cell_measurement_reflns_used 2026
_cell_measurement_temperature 296(2)
_cell_measurement_theta_max 25.04
_cell_measurement_theta_min 3.00
_cell_volume 1263.2(2)
_computing_cell_refinement 'Bruker SMART'
_computing_data_collection 'Bruker SMART'
_computing_data_reduction 'Bruker SAINT'
_computing_molecular_graphics 'Bruker SHELXTL'
_computing_publication_material 'Bruker SHELXTL'
_computing_structure_refinement 'SHELXL-97 (Sheldrick, 1997)'
_computing_structure_solution 'SHELXS-97 (Sheldrick, 1990)'
_diffrn_ambient_temperature 296(2)
_diffrn_measured_fraction_theta_full 0.984
_diffrn_measured_fraction_theta_max 0.984
_diffrn_measurement_device_type 'CCD area detector'
_diffrn_measurement_method 'phi and omega scans'
_diffrn_radiation_monochromator graphite
_diffrn_radiation_source 'fine-focus sealed tube'
_diffrn_radiation_type MoK\a
_diffrn_radiation_wavelength 0.71073
_diffrn_reflns_av_R_equivalents 0.0139
_diffrn_reflns_av_sigmaI/netI 0.0214
_diffrn_reflns_limit_h_max 3
_diffrn_reflns_limit_h_min -8
_diffrn_reflns_limit_k_max 5
_diffrn_reflns_limit_k_min -11
_diffrn_reflns_limit_l_max 21
_diffrn_reflns_limit_l_min -21
_diffrn_reflns_number 3594
_diffrn_reflns_theta_full 25.04
_diffrn_reflns_theta_max 25.04
_diffrn_reflns_theta_min 2.31
_exptl_absorpt_coefficient_mu 5.009
_exptl_crystal_colour darkyellow
_exptl_crystal_density_diffrn 2.346
_exptl_crystal_density_method 'not measured'
_exptl_crystal_description block
_exptl_crystal_F_000 856
_exptl_crystal_size_max 0.3
_exptl_crystal_size_mid 0.3
_exptl_crystal_size_min 0.3
_refine_diff_density_max 0.508
_refine_diff_density_min -0.956
_refine_diff_density_rms 0.138
_refine_ls_extinction_method none
_refine_ls_goodness_of_fit_ref 1.114
_refine_ls_hydrogen_treatment mixed
_refine_ls_matrix_type full
_refine_ls_number_parameters 200
_refine_ls_number_reflns 2195
_refine_ls_number_restraints 0
_refine_ls_restrained_S_all 1.114
_refine_ls_R_factor_all 0.0266
_refine_ls_R_factor_gt 0.0195
_refine_ls_shift/su_max 0.002
_refine_ls_shift/su_mean 0.000
_refine_ls_structure_factor_coef Fsqd
_refine_ls_weighting_details 'calc w=1/[\s^2^(Fo^2^)+(0.0218P)^2^+1.8962P] where P=(Fo^2^+2Fc^2^)/3'
_refine_ls_weighting_scheme calc
_refine_ls_wR_factor_gt 0.0475
_refine_ls_wR_factor_ref 0.0508
_reflns_number_gt 1837
_reflns_number_total 2195
_reflns_threshold_expression >2sigma(I)
_cod_data_source_file c7dt02745a2.cif
_cod_data_source_block Eu
_cod_original_sg_symbol_H-M 'P2(1)/c  '
_cod_database_code 7043994

loop_
_symmetry_equiv_pos_as_xyz
'x, y, z'
'-x, y+1/2, -z+1/2'
'-x, -y, -z'
'x, -y-1/2, z-1/2'

loop_
_atom_site_label
_atom_site_type_symbol
_atom_site_fract_x
_atom_site_fract_y
_atom_site_fract_z
_atom_site_U_iso_or_equiv
_atom_site_adp_type
_atom_site_occupancy
_atom_site_symmetry_multiplicity
_atom_site_calc_flag
_atom_site_refinement_flags
Eu1 Eu 0.10787(2) 1.003020(18) 0.374303(8) 0.00862(8) Uani 1 1 d .
O5 O 0.1091(4) 0.8543(3) 0.46817(15) 0.0226(7) Uani 1 1 d .
C7 C 0.1899(5) 0.6383(4) 0.5113(2) 0.0151(8) Uani 1 1 d .
C6 C 0.1163(5) 0.7780(4) 0.5219(2) 0.0126(8) Uani 1 1 d .
C8 C 0.2400(6) 0.5953(5) 0.4431(2) 0.0251(10) Uani 1 1 d .
H8 H 0.2378 0.6536 0.4038 0.030 Uiso 1 1 calc R
N3 N 0.3041(5) 0.3754(4) 0.4888(3) 0.0356(10) Uani 1 1 d .
C9 C 0.2934(7) 0.4627(5) 0.4354(3) 0.0354(12) Uani 1 1 d .
H9 H 0.3236 0.4336 0.3895 0.042 Uiso 1 1 calc R
C10 C 0.2586(7) 0.4187(5) 0.5541(3) 0.0351(12) Uani 1 1 d .
H10 H 0.2664 0.3586 0.5925 0.042 Uiso 1 1 calc R
C11 C 0.2003(6) 0.5485(4) 0.5680(2) 0.0222(9) Uani 1 1 d .
H11 H 0.1691 0.5741 0.6144 0.027 Uiso 1 1 calc R
O1 O -0.0533(4) 1.1266(3) 0.26882(14) 0.0168(6) Uani 1 1 d .
N1 N 0.3166(4) 1.1709(3) 0.31366(17) 0.0165(7) Uani 1 1 d .
C1 C 0.0198(5) 1.2298(4) 0.24299(19) 0.0123(8) Uani 1 1 d .
C2 C 0.2345(5) 1.2449(4) 0.2568(2) 0.0129(8) Uani 1 1 d .
N2 N 0.5494(4) 1.2753(3) 0.26046(18) 0.0173(7) Uani 1 1 d .
H2 H 0.6650 1.3015 0.2511 0.021 Uiso 1 1 calc R
C3 C 0.3784(5) 1.3108(4) 0.2222(2) 0.0131(8) Uani 1 1 d .
O2 O -0.0795(4) 1.3187(3) 0.20886(14) 0.0185(6) Uani 1 1 d .
C5 C 0.5073(5) 1.1939(4) 0.3144(2) 0.0179(9) Uani 1 1 d .
H5 H 0.5997 1.1580 0.3480 0.022 Uiso 1 1 calc R
O3 O 0.2325(3) 1.4327(3) 0.12370(14) 0.0151(6) Uani 1 1 d .
C4 C 0.3900(5) 1.3915(4) 0.15551(19) 0.0115(8) Uani 1 1 d .
O4 O 0.5588(3) 1.4099(3) 0.13456(14) 0.0170(6) Uani 1 1 d .
O6 O 0.0635(4) 0.8079(3) 0.58342(14) 0.0192(6) Uani 1 1 d .
O1W O 0.3270(4) 1.1023(3) 0.46972(14) 0.0186(6) Uani 1 1 d .
H1WA H 0.3036 1.0688 0.5106 0.028 Uiso 1 1 d R
H1WB H 0.3074 1.1859 0.4707 0.028 Uiso 1 1 d R

loop_
_atom_site_aniso_label
_atom_site_aniso_U_11
_atom_site_aniso_U_22
_atom_site_aniso_U_33
_atom_site_aniso_U_23
_atom_site_aniso_U_13
_atom_site_aniso_U_12
Eu1 0.00727(11) 0.00978(12) 0.00890(11) -0.00015(8) 0.00129(7) 0.00001(8)
O5 0.0247(16) 0.0183(16) 0.0249(16) 0.0093(13) 0.0031(12) 0.0018(13)
C7 0.0113(18) 0.013(2) 0.020(2) 0.0004(16) 0.0006(15) 0.0001(16)
C6 0.0058(17) 0.014(2) 0.017(2) 0.0011(16) -0.0015(14) -0.0017(15)
C8 0.020(2) 0.028(3) 0.028(2) -0.008(2) 0.0060(17) 0.002(2)
N3 0.019(2) 0.020(2) 0.067(3) -0.009(2) -0.0041(19) 0.0039(17)
C9 0.021(2) 0.035(3) 0.051(3) -0.024(3) 0.007(2) 0.001(2)
C10 0.033(3) 0.016(2) 0.056(3) 0.007(2) -0.005(2) 0.003(2)
C11 0.021(2) 0.017(2) 0.029(2) 0.0045(18) -0.0010(17) 0.0017(18)
O1 0.0110(13) 0.0203(16) 0.0188(14) 0.0086(12) -0.0008(11) -0.0049(12)
N1 0.0108(16) 0.0229(19) 0.0158(16) 0.0089(14) 0.0009(12) 0.0004(14)
C1 0.0086(18) 0.021(2) 0.0080(18) 0.0007(16) 0.0043(14) 0.0008(16)
C2 0.0080(18) 0.019(2) 0.0119(18) 0.0031(16) 0.0010(14) -0.0003(16)
N2 0.0036(14) 0.0238(19) 0.0241(18) 0.0109(15) -0.0007(13) -0.0023(14)
C3 0.0102(18) 0.013(2) 0.0166(19) 0.0046(16) 0.0009(15) 0.0009(15)
O2 0.0079(13) 0.0253(16) 0.0224(15) 0.0137(13) 0.0020(11) -0.0004(12)
C5 0.0082(18) 0.025(2) 0.020(2) 0.0109(18) -0.0024(15) -0.0018(17)
O3 0.0079(13) 0.0210(15) 0.0164(14) 0.0072(12) -0.0005(10) 0.0043(12)
C4 0.0124(19) 0.0109(19) 0.0117(17) -0.0017(15) 0.0037(14) -0.0010(15)
O4 0.0093(13) 0.0218(16) 0.0206(14) 0.0079(12) 0.0054(11) -0.0025(12)
O6 0.0202(14) 0.0188(15) 0.0186(14) -0.0038(12) 0.0020(11) 0.0058(12)
O1W 0.0266(16) 0.0137(15) 0.0150(14) -0.0006(11) -0.0017(11) 0.0009(12)

loop_
_atom_type_symbol
_atom_type_description
_atom_type_scat_dispersion_real
_atom_type_scat_dispersion_imag
_atom_type_scat_source
C C 0.0033 0.0016 'International Tables Vol C Tables 4.2.6.8 and 6.1.1.4'
H H 0.0000 0.0000 'International Tables Vol C Tables 4.2.6.8 and 6.1.1.4'
Eu Eu -0.1578 3.6682 'International Tables Vol C Tables 4.2.6.8 and 6.1.1.4'
N N 0.0061 0.0033 'International Tables Vol C Tables 4.2.6.8 and 6.1.1.4'
O O 0.0106 0.0060 'International Tables Vol C Tables 4.2.6.8 and 6.1.1.4'

loop_
_geom_angle_atom_site_label_1
_geom_angle_atom_site_label_2
_geom_angle_atom_site_label_3
_geom_angle
_geom_angle_site_symmetry_1
_geom_angle_site_symmetry_3
O5 Eu1 O6 104.53(10) . 3_576
O5 Eu1 O2 88.68(11) . 2_545
O6 Eu1 O2 143.02(9) 3_576 2_545
O5 Eu1 O3 76.00(9) . 2_545
O6 Eu1 O3 74.73(9) 3_576 2_545
O2 Eu1 O3 75.34(8) 2_545 2_545
O5 Eu1 O1W 75.42(10) . .
O6 Eu1 O1W 74.48(9) 3_576 .
O2 Eu1 O1W 142.46(9) 2_545 .
O3 Eu1 O1W 130.50(9) 2_545 .
O5 Eu1 O4 80.98(9) . 2_645
O6 Eu1 O4 142.52(9) 3_576 2_645
O2 Eu1 O4 72.90(9) 2_545 2_645
O3 Eu1 O4 140.86(9) 2_545 2_645
O1W Eu1 O4 71.16(9) . 2_645
O5 Eu1 O1 153.22(9) . .
O6 Eu1 O1 70.05(9) 3_576 .
O2 Eu1 O1 82.60(9) 2_545 .
O3 Eu1 O1 77.31(9) 2_545 .
O1W Eu1 O1 125.19(9) . .
O4 Eu1 O1 119.85(9) 2_645 .
O5 Eu1 N1 143.03(10) . .
O6 Eu1 N1 85.18(10) 3_576 .
O2 Eu1 N1 104.93(10) 2_545 .
O3 Eu1 N1 140.38(9) 2_545 .
O1W Eu1 N1 73.05(10) . .
O4 Eu1 N1 70.97(10) 2_645 .
O1 Eu1 N1 63.71(9) . .
C6 O5 Eu1 176.4(3) . .
C11 C7 C8 118.7(4) . .
C11 C7 C6 120.7(4) . .
C8 C7 C6 120.5(4) . .
O6 C6 O5 124.9(4) . .
O6 C6 C7 117.4(3) . .
O5 C6 C7 117.7(3) . .
C9 C8 C7 118.0(4) . .
C9 N3 C10 117.0(4) . .
N3 C9 C8 124.3(5) . .
N3 C10 C11 123.9(5) . .
C7 C11 C10 118.2(4) . .
C1 O1 Eu1 122.5(2) . .
C5 N1 C2 105.5(3) . .
C5 N1 Eu1 134.3(3) . .
C2 N1 Eu1 119.0(2) . .
O1 C1 O2 123.8(3) . .
O1 C1 C2 115.6(3) . .
O2 C1 C2 120.6(3) . .
C3 C2 N1 110.1(3) . .
C3 C2 C1 134.4(3) . .
N1 C2 C1 115.4(3) . .
C5 N2 C3 109.0(3) . .
N2 C3 C2 104.3(3) . .
N2 C3 C4 118.8(3) . .
C2 C3 C4 136.5(3) . .
C1 O2 Eu1 151.7(2) . 2
N1 C5 N2 111.0(3) . .
C4 O3 Eu1 151.1(2) . 2
O4 C4 O3 125.6(3) . .
O4 C4 C3 115.8(3) . .
O3 C4 C3 118.5(3) . .
C4 O4 Eu1 160.8(3) . 2_655
C6 O6 Eu1 131.6(3) . 3_576

loop_
_geom_bond_atom_site_label_1
_geom_bond_atom_site_label_2
_geom_bond_distance
_geom_bond_site_symmetry_2
Eu1 O5 2.286(3) .
Eu1 O6 2.386(3) 3_576
Eu1 O2 2.404(3) 2_545
Eu1 O3 2.434(2) 2_545
Eu1 O1W 2.452(3) .
Eu1 O4 2.478(2) 2_645
Eu1 O1 2.505(3) .
Eu1 N1 2.514(3) .
O5 C6 1.251(5) .
C7 C11 1.380(6) .
C7 C8 1.393(6) .
C7 C6 1.506(5) .
C6 O6 1.249(5) .
C8 C9 1.390(7) .
N3 C9 1.318(7) .
N3 C10 1.334(7) .
C10 C11 1.391(6) .
O1 C1 1.257(4) .
N1 C5 1.323(5) .
N1 C2 1.377(5) .
C1 O2 1.265(4) .
C1 C2 1.482(5) .
C2 C3 1.374(5) .
N2 C5 1.332(5) .
N2 C3 1.374(5) .
C3 C4 1.479(5) .
O2 Eu1 2.404(3) 2
O3 C4 1.263(4) .
O3 Eu1 2.434(2) 2
C4 O4 1.253(4) .
O4 Eu1 2.477(2) 2_655
O6 Eu1 2.386(3) 3_576
